data_2237382
loop_
_publ_author_name
'\/Oien, Sigurd'
'Wragg, David Stephen'
'Lillerud, Karl Petter'
'Tilset, Mats'

_publ_section_title
;
 Di-\m-chlorido-bis[(2,2'-bipyridine-5,5'-dicarboxylic
 acid-\k^2^<i>N</i>,<i>N</i>')chloridocopper(II)] dimethylformamide
 tetrasolvate
;
_journal_coeditor_code QK2049
_journal_issue 2
_journal_name_full 'Acta Crystallographica Section E'
_journal_page_first m73
_journal_page_last m74
_journal_paper_doi 10.1107/S1600536812051422
_journal_volume 69
_journal_year 2013
_chemical_formula_iupac '[Cu2 Cl4 (C12 H8 N2 O4)2], 4C3 H7 N O'
_chemical_formula_moiety 'C24 H16 Cl4 Cu2 N4 O8, 4(C3 H7 N O)'
_chemical_formula_sum 'C36 H44 Cl4 Cu2 N8 O12'
_chemical_formula_weight 1049.66
_chemical_name_systematic
;
Di-\m-chlorido-bis[(2,2'-bipyridine-5,5'-dicarboxylic
acid-\k^2^<i>N</i>,<i>N</i>')chloridocopper(II)] dimethylformamide
tetrasolvate
;
_space_group_IT_number 2
_symmetry_cell_setting triclinic
_symmetry_space_group_name_Hall '-P 1'
_symmetry_space_group_name_H-M 'P -1'
_atom_sites_solution_hydrogens geom
_atom_sites_solution_primary direct
_atom_sites_solution_secondary difmap
_audit_creation_method SHELXL-97
_cell_angle_alpha 83.171(6)
_cell_angle_beta 73.903(6)
_cell_angle_gamma 68.332(6)
_cell_formula_units_Z 1
_cell_length_a 8.917(5)
_cell_length_b 11.030(6)
_cell_length_c 12.179(7)
_cell_measurement_reflns_used 3373
_cell_measurement_temperature 100(2)
_cell_measurement_theta_max 27.44
_cell_measurement_theta_min 2.54
_cell_volume 1069.4(10)
_computing_cell_refinement 'SAINT (Bruker, 2005)'
_computing_data_collection 'APEX2 (Bruker, 2005)'
_computing_data_reduction 'SAINT (Bruker, 2005)'
_computing_molecular_graphics
;
DIAMOND (Brandenburg, 2006) and Materials Studio (Accelrys,
2010)
;
_computing_publication_material 'publCIF (Westrip, 2010)'
_computing_structure_refinement 'SHELXL97 (Sheldrick, 2008)'
_computing_structure_solution 'SHELXS97 (Sheldrick, 2008)'
_diffrn_ambient_temperature 100(2)
_diffrn_measured_fraction_theta_full 0.980
_diffrn_measured_fraction_theta_max 0.947
_diffrn_measurement_device_type 'Bruker APEXII CCD'
_diffrn_measurement_method '\f and \w scans'
_diffrn_radiation_monochromator graphite
_diffrn_radiation_source 'fine-focus sealed tube'
_diffrn_radiation_type MoK\a
_diffrn_radiation_wavelength 0.71073
_diffrn_reflns_av_R_equivalents 0.0213
_diffrn_reflns_av_sigmaI/netI 0.0381
_diffrn_reflns_limit_h_max 11
_diffrn_reflns_limit_h_min -11
_diffrn_reflns_limit_k_max 14
_diffrn_reflns_limit_k_min -14
_diffrn_reflns_limit_l_max 15
_diffrn_reflns_limit_l_min -15
_diffrn_reflns_number 9231
_diffrn_reflns_theta_full 26.00
_diffrn_reflns_theta_max 27.89
_diffrn_reflns_theta_min 1.74
_exptl_absorpt_coefficient_mu 1.315
_exptl_absorpt_correction_T_max 0.974
_exptl_absorpt_correction_T_min 0.789
_exptl_absorpt_correction_type multi-scan
_exptl_absorpt_process_details '(SADABS; Bruker, 2005)'
_exptl_crystal_colour green
_exptl_crystal_density_diffrn 1.627
_exptl_crystal_density_method 'not measured'
_exptl_crystal_description prism
_exptl_crystal_F_000 538
_exptl_crystal_size_max 0.20
_exptl_crystal_size_mid 0.15
_exptl_crystal_size_min 0.02
_refine_diff_density_max 0.425
_refine_diff_density_min -0.365
_refine_ls_extinction_method none
_refine_ls_goodness_of_fit_ref 1.018
_refine_ls_hydrogen_treatment constr
_refine_ls_matrix_type full
_refine_ls_number_parameters 295
_refine_ls_number_reflns 4824
_refine_ls_number_restraints 0
_refine_ls_restrained_S_all 1.018
_refine_ls_R_factor_all 0.0425
_refine_ls_R_factor_gt 0.0294
_refine_ls_shift/su_max 0.001
_refine_ls_shift/su_mean 0.000
_refine_ls_structure_factor_coef Fsqd
_refine_ls_weighting_details 'calc w=1/[\s^2^(Fo^2^)+(0.0259P)^2^+0.5900P] where P=(Fo^2^+2Fc^2^)/3'
_refine_ls_weighting_scheme calc
_refine_ls_wR_factor_gt 0.0630
_refine_ls_wR_factor_ref 0.0676
_reflns_number_gt 3969
_reflns_number_total 4824
_reflns_threshold_expression I>2\s(I)
_cod_data_source_file qk2049.cif
_cod_data_source_block I
_cod_original_cell_volume 1069.4(11)
_cod_database_code 2237382
_cod_database_fobs_code 2237382

loop_
_symmetry_equiv_pos_as_xyz
'x, y, z'
'-x, -y, -z'

loop_
_atom_site_type_symbol
_atom_site_label
_atom_site_fract_x
_atom_site_fract_y
_atom_site_fract_z
_atom_site_U_iso_or_equiv
_atom_site_adp_type
_atom_site_calc_flag
_atom_site_refinement_flags
_atom_site_occupancy
_atom_site_symmetry_multiplicity
_atom_site_disorder_assembly
_atom_site_disorder_group
C C1 0.5061(2) 0.75714(18) 0.49804(17) 0.0142(4) Uani d . 1 1 . .
C C2 0.5665(2) 0.64520(18) 0.42163(16) 0.0141(4) Uani d . 1 1 . .
C C3 0.7981(2) 0.47716(18) 0.32901(16) 0.0150(4) Uani d . 1 1 . .
H H3A 0.9128 0.4329 0.3112 0.018 Uiso calc R 1 1 . .
C C4 0.6997(3) 0.43285(18) 0.28504(17) 0.0157(4) Uani d . 1 1 . .
C C5 0.5292(2) 0.49803(19) 0.31204(17) 0.0168(4) Uani d . 1 1 . .
H H5 0.4611 0.4698 0.2838 0.020 Uiso calc R 1 1 . .
C C6 0.4604(3) 0.60601(19) 0.38163(17) 0.0170(4) Uani d . 1 1 . .
H H6 0.3459 0.6511 0.4010 0.020 Uiso calc R 1 1 . .
C C7 0.7786(3) 0.31742(19) 0.20877(17) 0.0174(4) Uani d . 1 1 . .
C C8 0.3416(3) 0.84090(19) 0.52720(17) 0.0175(4) Uani d . 1 1 . .
H H8 0.2620 0.8292 0.4980 0.021 Uiso calc R 1 1 . .
C C9 0.2973(3) 0.94225(19) 0.60049(18) 0.0178(4) Uani d . 1 1 . .
H H9 0.1884 1.0014 0.6192 0.021 Uiso calc R 1 1 . .
C C10 0.4173(3) 0.95414(18) 0.64538(17) 0.0161(4) Uani d . 1 1 . .
C C11 0.3799(3) 1.0583(2) 0.72813(18) 0.0202(4) Uani d . 1 1 . .
C C12 0.5801(3) 0.86824(19) 0.61159(17) 0.0164(4) Uani d . 1 1 . .
H H12 0.6608 0.8774 0.6412 0.020 Uiso calc R 1 1 . .
C C15 0.3041(4) 0.7442(2) 1.1227(2) 0.0452(7) Uani d . 1 1 A .
H H15A 0.3318 0.7211 1.0441 0.068 Uiso calc R 1 1 . .
H H15B 0.2396 0.6952 1.1693 0.068 Uiso calc R 1 1 . .
H H15C 0.4047 0.7248 1.1465 0.068 Uiso calc R 1 1 . .
C C16 0.1570(3) 0.9324(3) 1.2499(2) 0.0327(6) Uani d . 1 1 A .
H H16A 0.0844 1.0220 1.2507 0.049 Uiso calc R 1 1 . .
H H16B 0.2539 0.9263 1.2734 0.049 Uiso calc R 1 1 . .
H H16C 0.0992 0.8818 1.3016 0.049 Uiso calc R 1 1 . .
C C18 0.2042(5) 1.4697(3) 1.0417(2) 0.0590(10) Uani d . 1 1 . .
H H18A 0.1608 1.5052 0.9764 0.088 Uiso calc R 1 1 . .
H H18B 0.2955 1.4971 1.0395 0.088 Uiso calc R 1 1 . .
H H18C 0.1180 1.5003 1.1103 0.088 Uiso calc R 1 1 . .
C C19 0.2560(3) 1.2678(2) 0.95630(19) 0.0272(5) Uani d . 1 1 . .
H H19 0.2955 1.1771 0.9602 0.033 Uiso calc R 1 1 . .
C C20 0.3184(3) 1.2590(3) 1.1386(2) 0.0434(7) Uani d . 1 1 . .
H H20A 0.3579 1.1668 1.1265 0.065 Uiso calc R 1 1 . .
H H20B 0.2275 1.2811 1.2059 0.065 Uiso calc R 1 1 . .
H H20C 0.4073 1.2827 1.1483 0.065 Uiso calc R 1 1 . .
C C21A 0.1675(3) 0.9574(2) 1.04753(19) 0.0242(5) Uani d P 0.437(4) 1 A 1
H H21A 0.1017 1.0445 1.0620 0.029 Uiso calc PR 0.437(4) 1 A 1
O O6A 0.2100(5) 0.9214(3) 0.9473(3) 0.0255(11) Uani d P 0.437(4) 1 A 1
C C21B 0.1675(3) 0.9574(2) 1.04753(19) 0.0242(5) Uani d P 0.563(4) 1 A 2
H H21B 0.1983 0.9165 0.9781 0.029 Uiso calc PR 0.563(4) 1 A 2
O O6B 0.0912(4) 1.0793(3) 1.0485(2) 0.0304(9) Uani d P 0.563(4) 1 A 2
N N1 0.6254(2) 0.77252(15) 0.53787(14) 0.0139(3) Uani d . 1 1 . .
N N2 0.7337(2) 0.58081(15) 0.39584(14) 0.0140(3) Uani d . 1 1 . .
N N4 0.2618(3) 1.32944(19) 1.04017(16) 0.0293(4) Uani d . 1 1 . .
N N21 0.2077(2) 0.88264(17) 1.13500(15) 0.0227(4) Uani d . 1 1 . .
O O1 0.6831(2) 0.27950(15) 0.17378(14) 0.0278(4) Uani d . 1 1 . .
H H1 0.7387 0.2161 0.1329 0.042 Uiso calc PR 0.437(4) 1 . .
O O2 0.93592(19) 0.26688(15) 0.18333(14) 0.0293(4) Uani d . 1 1 . .
H H2 0.9662 0.2047 0.1415 0.044 Uiso calc PR 0.563(4) 1 . .
O O3 0.23516(19) 1.15187(14) 0.73405(13) 0.0233(3) Uani d . 1 1 . .
H H3 0.2215 1.2066 0.7795 0.035 Uiso calc R 1 1 . .
O O4 0.4777(2) 1.05397(17) 0.78151(15) 0.0347(4) Uani d . 1 1 . .
O O5 0.2021(2) 1.32076(15) 0.87227(13) 0.0337(4) Uani d . 1 1 . .
Cl Cl1 0.97529(6) 0.78040(5) 0.52466(4) 0.01868(11) Uani d . 1 1 . .
Cl Cl2 0.88428(6) 0.47339(5) 0.63849(4) 0.01680(11) Uani d . 1 1 . .
Cu Cu1 0.86273(3) 0.65512(2) 0.46635(2) 0.01421(7) Uani d . 1 1 . .

loop_
_atom_site_aniso_label
_atom_site_aniso_U_11
_atom_site_aniso_U_22
_atom_site_aniso_U_33
_atom_site_aniso_U_12
_atom_site_aniso_U_13
_atom_site_aniso_U_23
C1 0.0145(10) 0.0134(9) 0.0158(10) -0.0059(8) -0.0049(8) 0.0017(7)
C2 0.0139(10) 0.0138(9) 0.0148(10) -0.0054(8) -0.0038(8) 0.0010(7)
C3 0.0136(10) 0.0149(9) 0.0153(10) -0.0035(8) -0.0042(8) 0.0005(8)
C4 0.0191(10) 0.0127(9) 0.0153(10) -0.0062(8) -0.0034(8) -0.0001(7)
C5 0.0177(10) 0.0170(10) 0.0187(10) -0.0082(8) -0.0067(8) -0.0007(8)
C6 0.0137(10) 0.0173(10) 0.0199(11) -0.0050(8) -0.0050(8) 0.0000(8)
C7 0.0195(11) 0.0152(9) 0.0159(10) -0.0055(8) -0.0030(8) -0.0006(8)
C8 0.0151(10) 0.0181(10) 0.0209(11) -0.0062(8) -0.0064(8) -0.0013(8)
C9 0.0139(10) 0.0158(10) 0.0207(11) -0.0031(8) -0.0027(8) -0.0011(8)
C10 0.0180(10) 0.0138(9) 0.0151(10) -0.0054(8) -0.0023(8) 0.0000(8)
C11 0.0207(11) 0.0207(10) 0.0176(11) -0.0079(9) 0.0002(9) -0.0046(8)
C12 0.0167(10) 0.0174(10) 0.0164(10) -0.0071(8) -0.0042(8) -0.0018(8)
C15 0.0600(19) 0.0260(13) 0.0336(15) -0.0043(13) -0.0032(14) 0.0031(11)
C16 0.0285(13) 0.0451(15) 0.0223(12) -0.0123(11) -0.0022(10) -0.0053(11)
C18 0.116(3) 0.0361(16) 0.0334(16) -0.0372(18) -0.0143(18) -0.0073(13)
C19 0.0318(13) 0.0209(11) 0.0236(12) -0.0049(10) -0.0021(10) -0.0068(9)
C20 0.0328(15) 0.0567(18) 0.0327(15) 0.0025(13) -0.0144(12) -0.0170(13)
C21A 0.0257(12) 0.0203(11) 0.0270(12) -0.0070(9) -0.0061(10) -0.0068(9)
O6A 0.035(2) 0.0194(19) 0.020(2) -0.0058(16) -0.0081(16) -0.0050(14)
C21B 0.0257(12) 0.0203(11) 0.0270(12) -0.0070(9) -0.0061(10) -0.0068(9)
O6B 0.0358(18) 0.0216(15) 0.0283(17) -0.0037(13) -0.0062(13) -0.0056(12)
N1 0.0125(8) 0.0136(8) 0.0165(8) -0.0046(6) -0.0047(7) -0.0003(6)
N2 0.0132(8) 0.0138(8) 0.0152(8) -0.0047(7) -0.0040(7) -0.0001(6)
N4 0.0333(12) 0.0327(11) 0.0208(10) -0.0114(9) -0.0017(9) -0.0097(8)
N21 0.0223(10) 0.0221(9) 0.0213(10) -0.0068(8) -0.0020(8) -0.0032(7)
O1 0.0317(9) 0.0262(8) 0.0302(9) -0.0137(7) -0.0056(7) -0.0114(7)
O2 0.0210(9) 0.0259(8) 0.0344(9) 0.0000(7) -0.0033(7) -0.0114(7)
O3 0.0269(9) 0.0170(7) 0.0219(8) -0.0014(6) -0.0053(7) -0.0074(6)
O4 0.0239(9) 0.0420(10) 0.0379(10) -0.0025(8) -0.0100(8) -0.0239(8)
O5 0.0581(12) 0.0210(8) 0.0189(8) -0.0089(8) -0.0109(8) -0.0028(7)
Cl1 0.0153(2) 0.0184(2) 0.0249(3) -0.00683(19) -0.0069(2) -0.00293(19)
Cl2 0.0120(2) 0.0202(2) 0.0173(2) -0.00488(19) -0.00233(18) -0.00277(19)
Cu1 0.01079(13) 0.01549(12) 0.01676(13) -0.00388(9) -0.00401(9) -0.00304(9)

loop_
_atom_type_symbol
_atom_type_description
_atom_type_scat_dispersion_real
_atom_type_scat_dispersion_imag
_atom_type_scat_source
C C 0.0033 0.0016 'International Tables Vol C Tables 4.2.6.8 and 6.1.1.4'
H H 0.0000 0.0000 'International Tables Vol C Tables 4.2.6.8 and 6.1.1.4'
N N 0.0061 0.0033 'International Tables Vol C Tables 4.2.6.8 and 6.1.1.4'
O O 0.0106 0.0060 'International Tables Vol C Tables 4.2.6.8 and 6.1.1.4'
Cl Cl 0.1484 0.1585 'International Tables Vol C Tables 4.2.6.8 and 6.1.1.4'
Cu Cu 0.3201 1.2651 'International Tables Vol C Tables 4.2.6.8 and 6.1.1.4'

loop_
_geom_angle_atom_site_label_1
_geom_angle_atom_site_label_2
_geom_angle_atom_site_label_3
_geom_angle_site_symmetry_1
_geom_angle_site_symmetry_3
_geom_angle
N1 C1 C8 . . 121.94(18)
N1 C1 C2 . . 114.49(17)
C8 C1 C2 . . 123.57(18)
N2 C2 C6 . . 122.18(18)
N2 C2 C1 . . 114.96(16)
C6 C2 C1 . . 122.83(18)
N2 C3 C4 . . 122.29(19)
N2 C3 H3A . . 118.9
C4 C3 H3A . . 118.9
C5 C4 C3 . . 118.91(18)
C5 C4 C7 . . 120.96(18)
C3 C4 C7 . . 120.13(18)
C4 C5 C6 . . 119.42(18)
C4 C5 H5 . . 120.3
C6 C5 H5 . . 120.3
C5 C6 C2 . . 118.45(19)
C5 C6 H6 . . 120.8
C2 C6 H6 . . 120.8
O1 C7 O2 . . 125.27(19)
O1 C7 C4 . . 117.40(18)
O2 C7 C4 . . 117.32(18)
C9 C8 C1 . . 119.05(19)
C9 C8 H8 . . 120.5
C1 C8 H8 . . 120.5
C10 C9 C8 . . 118.98(19)
C10 C9 H9 . . 120.5
C8 C9 H9 . . 120.5
C9 C10 C12 . . 119.08(18)
C9 C10 C11 . . 122.74(18)
C12 C10 C11 . . 118.17(18)
O4 C11 O3 . . 124.97(19)
O4 C11 C10 . . 121.63(19)
O3 C11 C10 . . 113.39(18)
N1 C12 C10 . . 122.42(18)
N1 C12 H12 . . 118.8
C10 C12 H12 . . 118.8
N21 C15 H15A . . 109.5
N21 C15 H15B . . 109.5
H15A C15 H15B . . 109.5
N21 C15 H15C . . 109.5
H15A C15 H15C . . 109.5
H15B C15 H15C . . 109.5
N21 C16 H16A . . 109.5
N21 C16 H16B . . 109.5
H16A C16 H16B . . 109.5
N21 C16 H16C . . 109.5
H16A C16 H16C . . 109.5
H16B C16 H16C . . 109.5
N4 C18 H18A . . 109.5
N4 C18 H18B . . 109.5
H18A C18 H18B . . 109.5
N4 C18 H18C . . 109.5
H18A C18 H18C . . 109.5
H18B C18 H18C . . 109.5
O5 C19 N4 . . 125.3(2)
O5 C19 H19 . . 117.3
N4 C19 H19 . . 117.3
N4 C20 H20A . . 109.5
N4 C20 H20B . . 109.5
H20A C20 H20B . . 109.5
N4 C20 H20C . . 109.5
H20A C20 H20C . . 109.5
H20B C20 H20C . . 109.5
O6A C21A N21 . . 125.4(3)
O6A C21A H21A . . 117.3
N21 C21A H21A . . 117.3
C12 N1 C1 . . 118.42(17)
C12 N1 Cu1 . . 126.23(14)
C1 N1 Cu1 . . 115.10(13)
C3 N2 C2 . . 118.75(17)
C3 N2 Cu1 . . 126.29(14)
C2 N2 Cu1 . . 114.96(13)
C19 N4 C18 . . 121.5(2)
C19 N4 C20 . . 121.4(2)
C18 N4 C20 . . 117.0(2)
C21A N21 C15 . . 121.8(2)
C21A N21 C16 . . 122.4(2)
C15 N21 C16 . . 115.8(2)
C7 O1 H1 . . 109.5
C7 O2 H2 . . 109.5
C11 O3 H3 . . 109.5
Cu1 Cl2 Cu1 2_766 . 90.20(4)
N1 Cu1 N2 . . 79.91(8)
N1 Cu1 Cl1 . . 92.97(6)
N2 Cu1 Cl1 . . 166.75(5)
N1 Cu1 Cl2 . 2_766 171.33(5)
N2 Cu1 Cl2 . 2_766 93.45(7)
Cl1 Cu1 Cl2 . 2_766 92.41(5)
N1 Cu1 Cl2 . . 96.09(5)
N2 Cu1 Cl2 . . 93.10(6)
Cl1 Cu1 Cl2 . . 98.80(4)
Cl2 Cu1 Cl2 2_766 . 89.80(4)

loop_
_geom_bond_atom_site_label_1
_geom_bond_atom_site_label_2
_geom_bond_site_symmetry_2
_geom_bond_distance
_geom_bond_publ_flag
C1 N1 . 1.355(3) ?
C1 C8 . 1.386(3) ?
C1 C2 . 1.478(3) ?
C2 N2 . 1.355(3) ?
C2 C6 . 1.388(3) ?
C3 N2 . 1.333(3) ?
C3 C4 . 1.391(3) ?
C3 H3A . 0.9300 ?
C4 C5 . 1.382(3) ?
C4 C7 . 1.495(3) ?
C5 C6 . 1.388(3) ?
C5 H5 . 0.9300 ?
C6 H6 . 0.9300 ?
C7 O1 . 1.261(3) ?
C7 O2 . 1.264(3) ?
C8 C9 . 1.385(3) ?
C8 H8 . 0.9300 ?
C9 C10 . 1.381(3) ?
C9 H9 . 0.9300 ?
C10 C12 . 1.386(3) ?
C10 C11 . 1.501(3) ?
C11 O4 . 1.209(3) ?
C11 O3 . 1.311(3) ?
C12 N1 . 1.339(3) ?
C12 H12 . 0.9300 ?
C15 N21 . 1.451(3) ?
C15 H15A . 0.9600 ?
C15 H15B . 0.9600 ?
C15 H15C . 0.9600 ?
C16 N21 . 1.453(3) ?
C16 H16A . 0.9600 ?
C16 H16B . 0.9600 ?
C16 H16C . 0.9600 ?
C18 N4 . 1.439(3) ?
C18 H18A . 0.9600 ?
C18 H18B . 0.9600 ?
C18 H18C . 0.9600 ?
C19 O5 . 1.242(3) ?
C19 N4 . 1.315(3) ?
C19 H19 . 0.9300 ?
C20 N4 . 1.456(3) ?
C20 H20A . 0.9600 ?
C20 H20B . 0.9600 ?
C20 H20C . 0.9600 ?
C21A O6A . 1.241(4) ?
C21A N21 . 1.315(3) ?
C21A H21A . 0.9300 ?
N1 Cu1 . 2.0337(18) y
N2 Cu1 . 2.0361(17) y
O1 H1 . 0.8200 ?
O2 H2 . 0.8200 ?
O3 H3 . 0.8200 ?
Cl1 Cu1 . 2.2525(10) y
Cl2 Cu1 2_766 2.2804(10) y
Cl2 Cu1 . 2.7183(12) y

loop_
_geom_hbond_atom_site_label_D
_geom_hbond_atom_site_label_H
_geom_hbond_atom_site_label_A
_geom_hbond_site_symmetry_A
_geom_hbond_distance_DH
_geom_hbond_distance_HA
_geom_hbond_distance_DA
_geom_hbond_angle_DHA
O2 H2 O6B 1_644 0.82 1.72 2.515(3) 161.4
O1 H1 O6A 2_666 0.82 1.75 2.536(4) 160.5
O3 H3 O5 . 0.82 1.72 2.541(2) 177.4
C21A H21A O2 1_466 0.93 2.71 3.591(3) 157.8
C21B H21B O1 2_666 0.93 2.72 3.603(3) 159.1

loop_
_geom_torsion_atom_site_label_1
_geom_torsion_atom_site_label_2
_geom_torsion_atom_site_label_3
_geom_torsion_atom_site_label_4
_geom_torsion_site_symmetry_1
_geom_torsion_site_symmetry_4
_geom_torsion
N1 C1 C2 N2 . . -4.8(2)
C8 C1 C2 N2 . . 174.95(18)
N1 C1 C2 C6 . . 173.40(18)
C8 C1 C2 C6 . . -6.9(3)
N2 C3 C4 C5 . . -0.4(3)
N2 C3 C4 C7 . . 178.92(17)
C3 C4 C5 C6 . . 0.3(3)
C7 C4 C5 C6 . . -179.00(18)
C4 C5 C6 C2 . . 0.2(3)
N2 C2 C6 C5 . . -0.7(3)
C1 C2 C6 C5 . . -178.74(18)
C5 C4 C7 O1 . . -2.5(3)
C3 C4 C7 O1 . . 178.22(18)
C5 C4 C7 O2 . . 176.55(19)
C3 C4 C7 O2 . . -2.7(3)
N1 C1 C8 C9 . . -0.9(3)
C2 C1 C8 C9 . . 179.35(18)
C1 C8 C9 C10 . . -2.2(3)
C8 C9 C10 C12 . . 3.1(3)
C8 C9 C10 C11 . . -178.12(19)
C9 C10 C11 O4 . . 166.9(2)
C12 C10 C11 O4 . . -14.3(3)
C9 C10 C11 O3 . . -14.0(3)
C12 C10 C11 O3 . . 164.78(18)
C9 C10 C12 N1 . . -0.9(3)
C11 C10 C12 N1 . . -179.79(18)
C10 C12 N1 C1 . . -2.2(3)
C10 C12 N1 Cu1 . . 171.82(14)
C8 C1 N1 C12 . . 3.1(3)
C2 C1 N1 C12 . . -177.18(16)
C8 C1 N1 Cu1 . . -171.55(15)
C2 C1 N1 Cu1 . . 8.2(2)
C4 C3 N2 C2 . . -0.1(3)
C4 C3 N2 Cu1 . . 179.64(14)
C6 C2 N2 C3 . . 0.6(3)
C1 C2 N2 C3 . . 178.81(16)
C6 C2 N2 Cu1 . . -179.13(15)
C1 C2 N2 Cu1 . . -0.9(2)
O5 C19 N4 C18 . . -0.3(4)
O5 C19 N4 C20 . . 176.4(2)
O6A C21A N21 C15 . . -2.5(4)
O6A C21A N21 C16 . . 178.3(3)
C12 N1 Cu1 N2 . . 179.08(17)
C1 N1 Cu1 N2 . . -6.78(13)
C12 N1 Cu1 Cl1 . . -12.18(16)
C1 N1 Cu1 Cl1 . . 161.96(13)
C12 N1 Cu1 Cl2 . . 87.00(16)
C1 N1 Cu1 Cl2 . . -98.86(14)
C3 N2 Cu1 N1 . . -175.67(17)
C2 N2 Cu1 N1 . . 4.05(13)
C3 N2 Cu1 Cl1 . . 126.0(2)
C2 N2 Cu1 Cl1 . . -54.2(3)
C3 N2 Cu1 Cl2 . 2_766 9.96(16)
C2 N2 Cu1 Cl2 . 2_766 -170.32(13)
C3 N2 Cu1 Cl2 . . -80.03(16)
C2 N2 Cu1 Cl2 . . 99.69(13)
Cu1 Cl2 Cu1 N1 2_766 . 173.62(5)
Cu1 Cl2 Cu1 N2 2_766 . 93.44(6)
Cu1 Cl2 Cu1 Cl1 2_766 . -92.40(5)
Cu1 Cl2 Cu1 Cl2 2_766 2_766 0.0
